data_2102584
loop_
_publ_author_name
'Harada, Jun'
'Harakawa, Mayuko'
'Ogawa, Keiichiro'

_publ_section_title
;
 Torsional vibration and central bond length of
 <i>N</i>-benzylideneanilines
;
_journal_issue 5
_journal_name_full 'Acta Crystallographica Section B'
_journal_page_first 578
_journal_page_last 588
_journal_paper_doi 10.1107/S0108768104016532
_journal_volume 60
_journal_year 2004
_chemical_formula_sum 'C13 H11 N'
_chemical_formula_weight 181.23
_chemical_melting_point 323.05
_chemical_name_systematic
;
N-benzylideneaniline
;
_space_group_IT_number 14
_symmetry_cell_setting monoclinic
_symmetry_space_group_name_Hall '-P 2ybc'
_symmetry_space_group_name_H-M 'P 1 21/c 1'
_atom_sites_solution_hydrogens difmap
_atom_sites_solution_primary direct
_audit_creation_method SHELXL-97
_cell_angle_alpha 90.00
_cell_angle_beta 118.321(3)
_cell_angle_gamma 90.00
_cell_formula_units_Z 4
_cell_length_a 11.9503(19)
_cell_length_b 7.9347(13)
_cell_length_c 12.1664(19)
_cell_measurement_reflns_used 2949
_cell_measurement_temperature 300
_cell_measurement_theta_max 23.8
_cell_measurement_theta_min 3.2
_cell_volume 1015.6(3)
_computing_cell_refinement 'SAINT (Bruker, 1998)'
_computing_data_collection 'SMART (Bruker, 1998)'
_computing_data_reduction SAINT
_computing_molecular_graphics 'SHELXTL (Bruker, 2000)'
_computing_publication_material SHELXTL
_computing_structure_refinement 'SHELXL-97 (Sheldrick, 1997)'
_computing_structure_solution 'SHELXS-97 (Sheldrick, 1990)'
_diffrn_ambient_temperature 300
_diffrn_detector_area_resol_mean 8.192
_diffrn_measured_fraction_theta_full 0.993
_diffrn_measured_fraction_theta_max 0.993
_diffrn_measurement_device_type 'Bruker SMART 1000 CCD diffractometer'
_diffrn_measurement_method \w_scan
_diffrn_radiation_monochromator graphite
_diffrn_radiation_source 'fine-focus sealed tube'
_diffrn_radiation_type MoK\a
_diffrn_radiation_wavelength 0.71073
_diffrn_reflns_av_R_equivalents 0.0234
_diffrn_reflns_av_sigmaI/netI 0.0181
_diffrn_reflns_limit_h_max 16
_diffrn_reflns_limit_h_min -16
_diffrn_reflns_limit_k_max 11
_diffrn_reflns_limit_k_min -11
_diffrn_reflns_limit_l_max 17
_diffrn_reflns_limit_l_min -17
_diffrn_reflns_number 15417
_diffrn_reflns_theta_full 30.07
_diffrn_reflns_theta_max 30.07
_diffrn_reflns_theta_min 1.94
_diffrn_standards_decay_% 0
_exptl_absorpt_coefficient_mu 0.069
_exptl_absorpt_correction_T_max 0.9993
_exptl_absorpt_correction_T_min 0.9755
_exptl_absorpt_correction_type multi-scan
_exptl_absorpt_process_details 'SADABS (Sheldrick, 2002)'
_exptl_crystal_colour colourless
_exptl_crystal_density_diffrn 1.185
_exptl_crystal_density_method 'not measured'
_exptl_crystal_description block
_exptl_crystal_F_000 384
_exptl_crystal_size_max 0.36
_exptl_crystal_size_mid 0.30
_exptl_crystal_size_min 0.01
_refine_diff_density_max 0.182
_refine_diff_density_min -0.163
_refine_ls_extinction_method none
_refine_ls_goodness_of_fit_ref 1.004
_refine_ls_hydrogen_treatment mixed
_refine_ls_matrix_type full
_refine_ls_number_parameters 175
_refine_ls_number_reflns 2966
_refine_ls_number_restraints 0
_refine_ls_restrained_S_all 1.004
_refine_ls_R_factor_all 0.0858
_refine_ls_R_factor_gt 0.0461
_refine_ls_shift/su_max 0.000
_refine_ls_shift/su_mean 0.000
_refine_ls_structure_factor_coef Fsqd
_refine_ls_weighting_details 'calc w=1/[\s^2^(Fo^2^)+(0.0552P)^2^+0.1448P] where P=(Fo^2^+2Fc^2^)/3'
_refine_ls_weighting_scheme calc
_refine_ls_wR_factor_gt 0.1117
_refine_ls_wR_factor_ref 0.1354
_reflns_number_gt 1781
_reflns_number_total 2966
_reflns_threshold_expression >2sigma(I)
_cod_data_source_file bk5007.cif
_cod_data_source_block 1_rt
_cod_depositor_comments
;
The following automatic conversions were performed:

'_chemical_melting_point' value '49.9_C' was changed to '323.05' - it
was converted from degrees Celsius(C) to Kelvins(K).

Automatic conversion script
Id: cif_fix_values 1646 2011-03-28 12:23:43Z adriana 

The following automatic conversions were performed:

'_chemical_melting_point' value '49.9_C' was changed to '323.05' - it
was converted from degrees Celsius(C) to Kelvins(K).

Automatic conversion script
Id: cif_fix_values 1715 2011-07-08 13:25:40Z adriana 
;
_cod_original_sg_symbol_H-M P_1_21/c_1
_cod_database_code 2102584
_cod_database_fobs_code 2102584

loop_
_symmetry_equiv_pos_as_xyz
'x, y, z'
'-x, y+1/2, -z+1/2'
'-x, -y, -z'
'x, -y-1/2, z-1/2'

loop_
_atom_site_label
_atom_site_fract_x
_atom_site_fract_y
_atom_site_fract_z
_atom_site_U_iso_or_equiv
_atom_site_adp_type
_atom_site_calc_flag
_atom_site_refinement_flags
_atom_site_occupancy
_atom_site_disorder_assembly
_atom_site_disorder_group
_atom_site_type_symbol
N1A 0.42571(12) 0.73672(15) 0.41079(12) 0.0557(3) Uani d P 0.96 A 1 N
C7A 0.45547(13) 0.75772(17) 0.32577(13) 0.0515(3) Uani d P 0.96 A 1 C
H7A 0.3972 0.8084 0.2516 0.062 Uiso calc PR 0.96 A 1 H
N1B 0.499(3) 0.755(4) 0.413(3) 0.055(6) Uiso d P 0.04 A 2 N
C7B 0.382(4) 0.714(5) 0.334(4) 0.059(8) Uiso d P 0.04 A 2 C
H7B 0.3527 0.6529 0.2601 0.071 Uiso calc PR 0.04 A 2 H
C1 0.57904(11) 0.70499(16) 0.33957(11) 0.0494(3) Uani d . 1 . . C
C2 0.61401(14) 0.75402(19) 0.25049(14) 0.0614(4) Uani d . 1 A . C
C3 0.73115(15) 0.7083(2) 0.26343(15) 0.0684(4) Uani d . 1 . . C
C4 0.81314(15) 0.6135(2) 0.36327(16) 0.0661(4) Uani d . 1 A . C
C5 0.77889(14) 0.56098(19) 0.45110(15) 0.0624(4) Uani d . 1 . . C
C6 0.66255(12) 0.60632(17) 0.43976(12) 0.0540(3) Uani d . 1 A . C
C8 0.30384(12) 0.78967(16) 0.39113(12) 0.0522(3) Uani d . 1 . . C
C9 0.29931(14) 0.89441(18) 0.47976(14) 0.0610(4) Uani d . 1 A . C
C10 0.18440(16) 0.9449(2) 0.46887(18) 0.0713(4) Uani d . 1 . . C
C11 0.07288(15) 0.8890(2) 0.37090(18) 0.0747(5) Uani d . 1 A . C
C12 0.07606(15) 0.7839(2) 0.28247(19) 0.0750(5) Uani d . 1 . . C
C13 0.19166(14) 0.7345(2) 0.29232(16) 0.0650(4) Uani d . 1 A . C
H2 0.5533(15) 0.822(2) 0.1769(15) 0.079(5) Uiso d . 1 . . H
H3 0.7543(15) 0.745(2) 0.2028(16) 0.081(5) Uiso d . 1 . . H
H4 0.8952(16) 0.582(2) 0.3722(14) 0.081(5) Uiso d . 1 . . H
H5 0.8340(15) 0.495(2) 0.5196(15) 0.076(5) Uiso d . 1 . . H
H6 0.6370(13) 0.5676(19) 0.5010(13) 0.065(4) Uiso d . 1 . . H
H9 0.3807(16) 0.933(2) 0.5504(16) 0.078(5) Uiso d . 1 . . H
H10 0.1839(16) 1.024(3) 0.5319(16) 0.092(5) Uiso d . 1 . . H
H11 -0.0082(17) 0.922(2) 0.3632(15) 0.088(5) Uiso d . 1 . . H
H12 0.0002(19) 0.741(2) 0.2151(18) 0.092(6) Uiso d . 1 . . H
H13 0.1950(15) 0.665(2) 0.2315(15) 0.077(5) Uiso d . 1 . . H

loop_
_atom_site_aniso_label
_atom_site_aniso_U_11
_atom_site_aniso_U_22
_atom_site_aniso_U_33
_atom_site_aniso_U_12
_atom_site_aniso_U_13
_atom_site_aniso_U_23
N1A 0.0488(7) 0.0631(7) 0.0560(8) 0.0047(5) 0.0255(6) 0.0039(6)
C7A 0.0472(7) 0.0536(8) 0.0495(8) 0.0008(6) 0.0196(6) 0.0036(6)
C1 0.0478(7) 0.0477(6) 0.0524(7) -0.0039(5) 0.0235(6) -0.0051(5)
C2 0.0605(8) 0.0680(9) 0.0549(8) -0.0026(7) 0.0268(7) 0.0036(7)
C3 0.0711(9) 0.0812(10) 0.0676(9) -0.0067(8) 0.0448(8) -0.0042(8)
C4 0.0578(8) 0.0642(9) 0.0855(10) 0.0004(7) 0.0414(8) -0.0086(8)
C5 0.0555(8) 0.0584(8) 0.0695(9) 0.0066(6) 0.0266(7) 0.0040(7)
C6 0.0577(8) 0.0513(7) 0.0560(7) 0.0000(6) 0.0295(6) 0.0011(6)
C8 0.0500(7) 0.0486(7) 0.0616(8) 0.0029(5) 0.0295(6) 0.0086(6)
C9 0.0595(8) 0.0569(8) 0.0673(9) 0.0008(6) 0.0306(7) -0.0005(7)
C10 0.0786(11) 0.0591(9) 0.0912(11) 0.0076(8) 0.0524(9) 0.0006(8)
C11 0.0601(9) 0.0603(9) 0.1150(14) 0.0097(7) 0.0508(10) 0.0138(9)
C12 0.0515(8) 0.0697(10) 0.0921(12) -0.0065(7) 0.0244(8) 0.0031(9)
C13 0.0606(9) 0.0628(9) 0.0714(9) -0.0047(7) 0.0311(7) -0.0066(7)

loop_
_atom_type_symbol
_atom_type_description
_atom_type_scat_dispersion_real
_atom_type_scat_dispersion_imag
_atom_type_scat_source
C C 0.0033 0.0016 'International Tables Vol C Tables 4.2.6.8 and 6.1.1.4'
H H 0.0000 0.0000 'International Tables Vol C Tables 4.2.6.8 and 6.1.1.4'
N N 0.0061 0.0033 'International Tables Vol C Tables 4.2.6.8 and 6.1.1.4'

loop_
_geom_angle_atom_site_label_1
_geom_angle_atom_site_label_2
_geom_angle_atom_site_label_3
_geom_angle
C7A N1A C8 119.36(13)
N1A C7A C1 122.14(13)
N1A C7A H7A 118.9
C1 C7A H7A 118.9
C7B N1B C1 104(3)
N1B C7B C8 104(3)
N1B C7B H7B 128.1
C8 C7B H7B 128.1
C2 C1 C6 118.96(12)
C2 C1 C7A 119.36(12)
C6 C1 C7A 121.68(12)
C2 C1 N1B 145.8(10)
C6 C1 N1B 91.3(11)
C7A C1 N1B 34.4(11)
C3 C2 C1 120.09(14)
C3 C2 H2 120.6(9)
C1 C2 H2 119.3(9)
C4 C3 C2 120.39(15)
C4 C3 H3 120.5(10)
C2 C3 H3 119.1(10)
C3 C4 C5 120.24(14)
C3 C4 H4 120.1(10)
C5 C4 H4 119.7(10)
C4 C5 C6 120.02(15)
C4 C5 H5 121.0(10)
C6 C5 H5 119.0(10)
C5 C6 C1 120.28(13)
C5 C6 H6 120.4(8)
C1 C6 H6 119.3(8)
C13 C8 C9 119.25(13)
C13 C8 N1A 123.14(13)
C9 C8 N1A 117.52(12)
C13 C8 C7B 91.6(16)
C9 C8 C7B 148.3(16)
N1A C8 C7B 33.2(16)
C10 C9 C8 120.44(15)
C10 C9 H9 121.1(9)
C8 C9 H9 118.5(9)
C11 C10 C9 120.21(17)
C11 C10 H10 121.0(10)
C9 C10 H10 118.8(10)
C10 C11 C12 119.93(15)
C10 C11 H11 120.9(10)
C12 C11 H11 119.1(10)
C11 C12 C13 120.00(16)
C11 C12 H12 121.5(11)
C13 C12 H12 118.5(11)
C8 C13 C12 120.17(16)
C8 C13 H13 119.0(10)
C12 C13 H13 120.8(10)

loop_
_geom_bond_atom_site_label_1
_geom_bond_atom_site_label_2
_geom_bond_distance
N1A C7A 1.2543(19)
N1A C8 1.4227(17)
C7A C1 1.4658(18)
C7A H7A 0.9300
N1B C7B 1.31(5)
N1B C1 1.64(3)
C7B C8 1.53(4)
C7B H7B 0.9300
C1 C2 1.3894(19)
C1 C6 1.3930(18)
C2 C3 1.381(2)
C2 H2 1.000(17)
C3 C4 1.368(2)
C3 H3 0.948(18)
C4 C5 1.378(2)
C4 H4 0.967(17)
C5 C6 1.3783(19)
C5 H5 0.941(17)
C6 H6 0.979(15)
C8 C13 1.380(2)
C8 C9 1.383(2)
C9 C10 1.375(2)
C9 H9 0.993(17)
C10 C11 1.373(2)
C10 H10 0.996(19)
C11 C12 1.376(3)
C11 H11 0.964(18)
C12 C13 1.385(2)
C12 H12 0.95(2)
C13 H13 0.940(17)

loop_
_geom_torsion_atom_site_label_1
_geom_torsion_atom_site_label_2
_geom_torsion_atom_site_label_3
_geom_torsion_atom_site_label_4
_geom_torsion
C8 N1A C7A C1 -179.55(12)
C1 N1B C7B C8 -170.0(18)
N1A C7A C1 C2 -170.36(14)
N1A C7A C1 C6 9.8(2)
N1A C7A C1 N1B -21.3(18)
C7B N1B C1 C2 81(3)
C7B N1B C1 C6 -126(2)
C7B N1B C1 C7A 28.0(18)
C6 C1 C2 C3 -1.5(2)
C7A C1 C2 C3 178.68(13)
N1B C1 C2 C3 147.6(19)
C1 C2 C3 C4 0.5(2)
C2 C3 C4 C5 0.8(2)
C3 C4 C5 C6 -1.1(2)
C4 C5 C6 C1 0.1(2)
C2 C1 C6 C5 1.2(2)
C7A C1 C6 C5 -179.01(13)
N1B C1 C6 C5 -162.0(10)
C7A N1A C8 C13 56.2(2)
C7A N1A C8 C9 -127.28(15)
C7A N1A C8 C7B 36(3)
N1B C7B C8 C13 178(2)
N1B C7B C8 C9 11(5)
N1B C7B C8 N1A -18.7(16)
C13 C8 C9 C10 -0.8(2)
N1A C8 C9 C10 -177.46(13)
C7B C8 C9 C10 165(3)
C8 C9 C10 C11 1.2(2)
C9 C10 C11 C12 -0.8(3)
C10 C11 C12 C13 0.0(3)
C9 C8 C13 C12 0.0(2)
N1A C8 C13 C12 176.45(14)
C7B C8 C13 C12 -172.5(14)
C11 C12 C13 C8 0.4(2)
